data_9007877
loop_
_publ_author_name
'Hage, R.'
'de Graaff, R. A. G.'
'Haasnoot, J. G.'
'Kieler, K.'
'Reedijk, J.'

_publ_section_title
;
 Structure of trans-dibromobis(5,7-dimethyl-8H-[1,2,4]triazolo[1,5-a]
 pyrimidine)-palladium(II) methanol solvate
;
_journal_name_full 'Acta Crystallographica, Section C'
_journal_page_first 2349
_journal_page_last 2351
_journal_paper_doi 10.1107/S0108270190005042
_journal_volume 46
_journal_year 1990
_chemical_formula_structural PdBr2(C7H8N4)2CH3OH
_chemical_formula_sum 'C16 Br2 N8 O2 Pd'
_space_group_IT_number 2
_symmetry_space_group_name_Hall '-P 1'
_symmetry_space_group_name_H-M 'P -1'
_cell_angle_alpha 123.54
_cell_angle_beta 92.25
_cell_angle_gamma 109.31
_cell_length_a 9.153
_cell_length_b 8.858
_cell_length_c 8.317
_cell_formula_units_Z 1
_cell_volume 508.871
_database_code_amcsd 0010240
_exptl_crystal_density_diffrn 1.966
_cod_original_formula_sum 'Pd Br2 N8 C16 O2'
_cod_database_code 9007877
_amcsd_formula_title PdBr2(C7H8N4)2CH3OH

loop_
_space_group_symop_operation_xyz
x,y,z
-x,-y,-z

loop_
_atom_site_label
_atom_site_fract_x
_atom_site_fract_y
_atom_site_fract_z
_atom_site_U_iso_or_equiv
Pd 0.00000 0.00000 0.00000 0.03217
Br1 0.05340 -0.00460 -0.28480 0.05117
N1 0.46390 0.09710 0.22940 0.04306
C2 0.30580 0.00450 0.15490 0.04433
N3 0.23690 0.09850 0.11720 0.03736
N4 0.35660 0.42130 0.18260 0.03534
N8 0.49750 0.26870 0.24480 0.03369
C5 0.49900 0.57660 0.25680 0.03800
C6 0.64490 0.57810 0.32390 0.04053
C7 0.64580 0.42580 0.32110 0.03926
C9 0.35830 0.27080 0.17880 0.31916
C51 0.50010 0.74970 0.26750 0.04939
C71 0.78880 0.41130 0.39350 0.05446
O1 -0.01900 0.49200 -0.08000 0.18871
C10 0.12200 0.53600 0.00400 0.09246

loop_
_cod_related_entry_id
_cod_related_entry_database
_cod_related_entry_code
1 AMCSD 0010240
